data_2226116
loop_
_publ_author_name
'Zheng, Yin'
'Li, Shi-Rong'
'Zhou, Hong'
'Pan, Zhi-Quan'
'Li, Yi-Zhi'

_publ_section_title
;
 Bis(\m-4-fluoro-2,6-diformylphenolato)bis[diaquanickel(II)] dichloride
;
_journal_coeditor_code GK2267
_journal_issue 6
_journal_name_full 'Acta Crystallographica Section E'
_journal_page_first m668
_journal_paper_doi 10.1107/S1600536810016284
_journal_volume 66
_journal_year 2010
_chemical_formula_iupac '[Ni2 (C8 H4 F1 O3)2 (H2 O)4] Cl2'
_chemical_formula_moiety 'C16 H16 F2 Ni2 O10 2+, 2(Cl -)'
_chemical_formula_sum 'C16 H16 Cl2 F2 Ni2 O10'
_chemical_formula_weight 594.61
_chemical_name_systematic
;
Bis(\m-4-fluoro-2,6-diformylphenolato)bis[diaquanickel(II)] dichloride
;
_space_group_IT_number 14
_symmetry_cell_setting monoclinic
_symmetry_space_group_name_Hall '-P 2ybc'
_symmetry_space_group_name_H-M 'P 1 21/c 1'
_atom_sites_solution_hydrogens geom
_atom_sites_solution_primary direct
_atom_sites_solution_secondary difmap
_audit_creation_method SHELXL-97
_cell_angle_alpha 90.00
_cell_angle_beta 114.623(3)
_cell_angle_gamma 90.00
_cell_formula_units_Z 2
_cell_length_a 8.3299(14)
_cell_length_b 13.576(2)
_cell_length_c 9.9965(17)
_cell_measurement_reflns_used 3902
_cell_measurement_temperature 291(2)
_cell_measurement_theta_max 28.00
_cell_measurement_theta_min 2.24
_cell_volume 1027.7(3)
_computing_cell_refinement 'SAINT (Bruker, 2007)'
_computing_data_collection 'SMART (Bruker, 2007)'
_computing_data_reduction 'SAINT (Bruker, 2007)'
_computing_molecular_graphics 'SHELXTL (Sheldrick, 2008)'
_computing_publication_material 'SHELXTL (Sheldrick, 2008)'
_computing_structure_refinement 'SHELXTL (Sheldrick, 2008)'
_computing_structure_solution 'SHELXTL (Sheldrick, 2008)'
_diffrn_ambient_temperature 291(2)
_diffrn_measured_fraction_theta_full 0.998
_diffrn_measured_fraction_theta_max 0.998
_diffrn_measurement_device_type 'Bruker SMART APEX CCD'
_diffrn_measurement_method 'phi and omega scans'
_diffrn_radiation_monochromator graphite
_diffrn_radiation_source 'sealed tube'
_diffrn_radiation_type MoK\a
_diffrn_radiation_wavelength 0.71073
_diffrn_reflns_av_R_equivalents 0.0406
_diffrn_reflns_av_sigmaI/netI 0.0432
_diffrn_reflns_limit_h_max 7
_diffrn_reflns_limit_h_min -10
_diffrn_reflns_limit_k_max 16
_diffrn_reflns_limit_k_min -15
_diffrn_reflns_limit_l_max 12
_diffrn_reflns_limit_l_min -8
_diffrn_reflns_number 5827
_diffrn_reflns_theta_full 26.00
_diffrn_reflns_theta_max 26.00
_diffrn_reflns_theta_min 2.70
_diffrn_standards_decay_% 0
_diffrn_standards_interval_count 0
_diffrn_standards_interval_time 0
_diffrn_standards_number 0
_exptl_absorpt_coefficient_mu 2.164
_exptl_absorpt_correction_T_max 0.6715
_exptl_absorpt_correction_T_min 0.6031
_exptl_absorpt_correction_type multi-scan
_exptl_absorpt_process_details '(SADABS; Sheldrick, 1996)'
_exptl_crystal_colour green
_exptl_crystal_density_diffrn 1.922
_exptl_crystal_density_method 'not measured'
_exptl_crystal_description block
_exptl_crystal_F_000 600
_exptl_crystal_size_max 0.26
_exptl_crystal_size_mid 0.22
_exptl_crystal_size_min 0.20
_refine_diff_density_max 0.417
_refine_diff_density_min -0.937
_refine_ls_extinction_method none
_refine_ls_goodness_of_fit_ref 1.047
_refine_ls_hydrogen_treatment mixed
_refine_ls_matrix_type full
_refine_ls_number_parameters 157
_refine_ls_number_reflns 2018
_refine_ls_number_restraints 4
_refine_ls_restrained_S_all 1.046
_refine_ls_R_factor_all 0.0593
_refine_ls_R_factor_gt 0.0507
_refine_ls_shift/su_max 0.000
_refine_ls_shift/su_mean 0.000
_refine_ls_structure_factor_coef Fsqd
_refine_ls_weighting_details 'calc w=1/[\s^2^(Fo^2^)+(0.06P)^2^+1.99P] where P=(Fo^2^+2Fc^2^)/3'
_refine_ls_weighting_scheme calc
_refine_ls_wR_factor_gt 0.1159
_refine_ls_wR_factor_ref 0.1186
_reflns_number_gt 1708
_reflns_number_total 2018
_reflns_threshold_expression I>2sigma(I)
_cod_data_source_file gk2267.cif
_cod_data_source_block I
_cod_depositor_comments
;
The following automatic conversions were performed:
'_symmetry_cell_setting' value 'Monoclinic' changed to 'monoclinic'
according to '/home/saulius/struct/CIF-dictionaries/cif_core.dic'
dictionary named 'cif_core.dic' version 2.4.1 from 2010-06-29.

Automatic conversion script
Id: cif_fix_enum 1527 2010-12-29 10:47:43Z saulius 
;
_cod_original_cell_volume 1027.6(3)
_cod_original_sg_symbol_H-M 'P 21/c'
_cod_database_code 2226116
_cod_database_fobs_code 2226116

loop_
_symmetry_equiv_pos_as_xyz
'x, y, z'
'-x, y+1/2, -z+1/2'
'-x, -y, -z'
'x, -y-1/2, z-1/2'

loop_
_atom_site_type_symbol
_atom_site_label
_atom_site_fract_x
_atom_site_fract_y
_atom_site_fract_z
_atom_site_U_iso_or_equiv
_atom_site_adp_type
_atom_site_calc_flag
_atom_site_refinement_flags
_atom_site_occupancy
_atom_site_disorder_assembly
_atom_site_disorder_group
C C1 0.2077(6) 0.3085(3) 0.2584(5) 0.0349(11) Uani d . 1 . .
H H1 0.1159 0.2647 0.2095 0.042 Uiso calc R 1 . .
C C2 0.2373(6) 0.3811(3) 0.1689(5) 0.0281(9) Uani d . 1 . .
C C3 0.1336(6) 0.3705(3) 0.0166(5) 0.0331(10) Uani d . 1 . .
H H3 0.0559 0.3178 -0.0182 0.040 Uiso calc R 1 . .
C C4 0.1475(7) 0.4376(4) -0.0792(5) 0.0401(12) Uani d . 1 . .
C C5 0.2548(7) 0.5179(4) -0.0329(5) 0.0370(11) Uani d . 1 . .
H H5 0.2609 0.5630 -0.1007 0.044 Uiso calc R 1 . .
C C6 0.3552(6) 0.5318(3) 0.1172(5) 0.0276(9) Uani d . 1 . .
C C7 0.3474(5) 0.4643(3) 0.2223(5) 0.0228(8) Uani d . 1 . .
C C8 0.4651(6) 0.6193(4) 0.1539(6) 0.0356(11) Uani d . 1 . .
H H8 0.4680 0.6545 0.0752 0.043 Uiso calc R 1 . .
Cl Cl1 0.16724(17) 0.66791(9) 0.64475(15) 0.0406(3) Uani d . 1 . .
F F1 0.0499(5) 0.4245(3) -0.2256(3) 0.0555(9) Uani d . 1 . .
Ni Ni1 0.43045(7) 0.40202(4) 0.53212(6) 0.02194(18) Uani d . 1 . .
O O1 0.2874(4) 0.2955(2) 0.3923(4) 0.0318(7) Uani d . 1 . .
O O2 0.4438(4) 0.4760(2) 0.3627(3) 0.0249(6) Uani d . 1 . .
O O3 0.5544(5) 0.6519(2) 0.2770(4) 0.0351(8) Uani d . 1 . .
O O4 0.1900(5) 0.4629(3) 0.4960(4) 0.0415(8) Uani d D 1 . .
H H4A 0.201(8) 0.502(4) 0.565(5) 0.050 Uiso d D 1 . .
H H4B 0.116(6) 0.417(3) 0.484(7) 0.050 Uiso d D 1 . .
O O5 0.6594(5) 0.3234(3) 0.5759(4) 0.0402(8) Uani d D 1 . .
H H5C 0.725(7) 0.313(4) 0.6662(18) 0.048 Uiso d D 1 . .
H H5A 0.717(7) 0.354(4) 0.535(6) 0.048 Uiso d D 1 . .

loop_
_atom_site_aniso_label
_atom_site_aniso_U_11
_atom_site_aniso_U_22
_atom_site_aniso_U_33
_atom_site_aniso_U_12
_atom_site_aniso_U_13
_atom_site_aniso_U_23
C1 0.034(2) 0.032(2) 0.034(3) -0.0109(19) 0.008(2) -0.002(2)
C2 0.024(2) 0.025(2) 0.035(2) -0.0003(17) 0.0122(18) -0.0051(18)
C3 0.028(2) 0.032(2) 0.034(3) 0.0002(19) 0.0079(19) -0.010(2)
C4 0.050(3) 0.042(3) 0.019(2) 0.012(2) 0.006(2) -0.001(2)
C5 0.055(3) 0.035(3) 0.018(2) 0.001(2) 0.012(2) 0.0028(19)
C6 0.031(2) 0.027(2) 0.024(2) -0.0020(17) 0.0109(17) 0.0029(17)
C7 0.0206(19) 0.0228(19) 0.028(2) 0.0044(15) 0.0127(17) 0.0059(17)
C8 0.039(3) 0.036(3) 0.036(3) 0.004(2) 0.020(2) 0.011(2)
Cl1 0.0417(7) 0.0394(6) 0.0449(7) 0.0017(5) 0.0222(6) -0.0033(5)
F1 0.066(2) 0.0570(19) 0.0244(15) -0.0102(17) -0.0007(14) -0.0047(14)
Ni1 0.0241(3) 0.0209(3) 0.0230(3) -0.0028(2) 0.0120(2) 0.0000(2)
O1 0.0358(16) 0.0266(16) 0.0336(18) -0.0065(13) 0.0149(14) -0.0018(13)
O2 0.0303(15) 0.0256(14) 0.0188(14) -0.0044(12) 0.0103(12) 0.0019(11)
O3 0.0455(19) 0.0349(18) 0.0282(18) -0.0055(15) 0.0186(15) 0.0046(14)
O4 0.0335(18) 0.040(2) 0.053(2) 0.0004(15) 0.0196(17) -0.0023(17)
O5 0.0359(18) 0.051(2) 0.0361(19) 0.0158(16) 0.0178(15) 0.0147(17)

loop_
_atom_type_symbol
_atom_type_description
_atom_type_scat_dispersion_real
_atom_type_scat_dispersion_imag
_atom_type_scat_source
C C 0.0033 0.0016 'International Tables Vol C Tables 4.2.6.8 and 6.1.1.4'
H H 0.0000 0.0000 'International Tables Vol C Tables 4.2.6.8 and 6.1.1.4'
O O 0.0106 0.0060 'International Tables Vol C Tables 4.2.6.8 and 6.1.1.4'
Ni Ni 0.3393 1.1124 'International Tables Vol C Tables 4.2.6.8 and 6.1.1.4'
Cl Cl 0.1484 0.1585 'International Tables Vol C Tables 4.2.6.8 and 6.1.1.4'
F F 0.0171 0.0103 'International Tables Vol C Tables 4.2.6.8 and 6.1.1.4'

loop_
_geom_angle_atom_site_label_1
_geom_angle_atom_site_label_2
_geom_angle_atom_site_label_3
_geom_angle_site_symmetry_1
_geom_angle_site_symmetry_3
_geom_angle
_geom_angle_publ_flag
O1 C1 C2 . . 128.7(4) ?
O1 C1 H1 . . 115.6 ?
C2 C1 H1 . . 115.6 ?
C3 C2 C1 . . 114.8(4) ?
C3 C2 C7 . . 119.9(4) ?
C1 C2 C7 . . 125.0(4) ?
C4 C3 C2 . . 119.9(4) ?
C4 C3 H3 . . 120.1 ?
C2 C3 H3 . . 120.1 ?
F1 C4 C3 . . 118.9(5) ?
F1 C4 C5 . . 118.9(5) ?
C3 C4 C5 . . 122.2(4) ?
C4 C5 C6 . . 119.2(5) ?
C4 C5 H5 . . 120.4 ?
C6 C5 H5 . . 120.4 ?
C5 C6 C7 . . 121.3(4) ?
C5 C6 C8 . . 114.5(4) ?
C7 C6 C8 . . 124.1(4) ?
O2 C7 C2 . . 121.1(4) ?
O2 C7 C6 . . 121.5(4) ?
C2 C7 C6 . . 117.4(4) ?
O3 C8 C6 . . 127.3(4) ?
O3 C8 H8 . . 116.4 ?
C6 C8 H8 . . 116.4 ?
O3 Ni1 O2 3_666 3_666 89.45(13) ?
O3 Ni1 O2 3_666 . 169.53(13) ?
O2 Ni1 O2 3_666 . 80.18(13) ?
O3 Ni1 O1 3_666 . 100.54(14) ?
O2 Ni1 O1 3_666 . 169.22(12) ?
O2 Ni1 O1 . . 89.91(13) ?
O3 Ni1 O4 3_666 . 89.11(15) ?
O2 Ni1 O4 3_666 . 91.02(14) ?
O2 Ni1 O4 . . 92.46(14) ?
O1 Ni1 O4 . . 85.14(14) ?
O3 Ni1 O5 3_666 . 85.59(15) ?
O2 Ni1 O5 3_666 . 94.66(15) ?
O2 Ni1 O5 . . 93.79(13) ?
O1 Ni1 O5 . . 90.19(15) ?
O4 Ni1 O5 . . 172.19(15) ?
C1 O1 Ni1 . . 123.0(3) ?
C7 O2 Ni1 . 3_666 128.1(3) ?
C7 O2 Ni1 . . 128.3(3) ?
Ni1 O2 Ni1 3_666 . 99.82(13) ?
C8 O3 Ni1 . 3_666 126.6(3) ?
Ni1 O4 H4A . . 110(4) ?
Ni1 O4 H4B . . 109(4) ?
H4A O4 H4B . . 114(6) ?
Ni1 O5 H5C . . 116(4) ?
Ni1 O5 H5A . . 108(4) ?
H5C O5 H5A . . 111(6) ?

loop_
_geom_bond_atom_site_label_1
_geom_bond_atom_site_label_2
_geom_bond_site_symmetry_2
_geom_bond_distance
_geom_bond_publ_flag
C1 O1 . 1.234(6) ?
C1 C2 . 1.421(7) ?
C1 H1 . 0.9300 ?
C2 C3 . 1.410(6) ?
C2 C7 . 1.412(6) ?
C3 C4 . 1.361(7) ?
C3 H3 . 0.9300 ?
C4 F1 . 1.358(5) ?
C4 C5 . 1.364(7) ?
C5 C6 . 1.393(6) ?
C5 H5 . 0.9300 ?
C6 C7 . 1.416(6) ?
C6 C8 . 1.450(6) ?
C7 O2 . 1.304(5) ?
C8 O3 . 1.226(6) ?
C8 H8 . 0.9300 ?
Ni1 O3 3_666 1.998(3) ?
Ni1 O2 3_666 2.007(3) ?
Ni1 O2 . 2.012(3) ?
Ni1 O1 . 2.019(3) ?
Ni1 O4 . 2.054(4) ?
Ni1 O5 . 2.067(3) ?
O2 Ni1 3_666 2.007(3) ?
O3 Ni1 3_666 1.998(3) ?
O4 H4A . 0.85(5) ?
O4 H4B . 0.85(5) ?
O5 H5C . 0.85(2) ?
O5 H5A . 0.86(6) ?

loop_
_geom_hbond_atom_site_label_D
_geom_hbond_atom_site_label_H
_geom_hbond_atom_site_label_A
_geom_hbond_site_symmetry_A
_geom_hbond_distance_DH
_geom_hbond_distance_HA
_geom_hbond_distance_DA
_geom_hbond_angle_DHA
O4 H4A Cl1 . 0.85(5) 2.44(3) 3.198(4) 149(6)
O4 H4B Cl1 3_566 0.85(5) 2.45(3) 3.241(4) 154(5)
O5 H5C Cl1 2_646 0.85(2) 2.61(4) 3.313(4) 141(5)
O5 H5A Cl1 3_666 0.86(6) 2.39(4) 3.101(4) 142(5)

loop_
_geom_torsion_atom_site_label_1
_geom_torsion_atom_site_label_2
_geom_torsion_atom_site_label_3
_geom_torsion_atom_site_label_4
_geom_torsion_site_symmetry_1
_geom_torsion_site_symmetry_2
_geom_torsion_site_symmetry_3
_geom_torsion_site_symmetry_4
_geom_torsion
_geom_torsion_publ_flag
O1 C1 C2 C3 . . . . 174.3(5) ?
O1 C1 C2 C7 . . . . -11.6(8) ?
C1 C2 C3 C4 . . . . 178.2(5) ?
C7 C2 C3 C4 . . . . 3.7(7) ?
C2 C3 C4 F1 . . . . 178.3(4) ?
C2 C3 C4 C5 . . . . -2.4(8) ?
F1 C4 C5 C6 . . . . 180.0(5) ?
C3 C4 C5 C6 . . . . 0.7(8) ?
C4 C5 C6 C7 . . . . -0.3(8) ?
C4 C5 C6 C8 . . . . 179.7(5) ?
C3 C2 C7 O2 . . . . 179.7(4) ?
C1 C2 C7 O2 . . . . 5.8(7) ?
C3 C2 C7 C6 . . . . -3.3(6) ?
C1 C2 C7 C6 . . . . -177.1(4) ?
C5 C6 C7 O2 . . . . 178.6(4) ?
C8 C6 C7 O2 . . . . -1.4(7) ?
C5 C6 C7 C2 . . . . 1.6(6) ?
C8 C6 C7 C2 . . . . -178.4(4) ?
C5 C6 C8 O3 . . . . 173.9(5) ?
C7 C6 C8 O3 . . . . -6.1(8) ?
C2 C1 O1 Ni1 . . . . 21.3(7) ?
O3 Ni1 O1 C1 3_666 . . . 161.0(4) ?
O2 Ni1 O1 C1 3_666 . . . 3.4(9) ?
O2 Ni1 O1 C1 . . . . -19.6(4) ?
O4 Ni1 O1 C1 . . . . 72.9(4) ?
O5 Ni1 O1 C1 . . . . -113.4(4) ?
C2 C7 O2 Ni1 . . . 3_666 -166.2(3) ?
C6 C7 O2 Ni1 . . . 3_666 16.8(6) ?
C2 C7 O2 Ni1 . . . . -12.6(5) ?
C6 C7 O2 Ni1 . . . . 170.5(3) ?
O3 Ni1 O2 C7 3_666 . . . -167.1(7) ?
O2 Ni1 O2 C7 3_666 . . . -159.3(4) ?
O1 Ni1 O2 C7 . . . . 16.5(3) ?
O4 Ni1 O2 C7 . . . . -68.7(3) ?
O5 Ni1 O2 C7 . . . . 106.7(3) ?
O3 Ni1 O2 Ni1 3_666 . . 3_666 -7.8(8) ?
O2 Ni1 O2 Ni1 3_666 . . 3_666 0.0 ?
O1 Ni1 O2 Ni1 . . . 3_666 175.74(14) ?
O4 Ni1 O2 Ni1 . . . 3_666 90.61(15) ?
O5 Ni1 O2 Ni1 . . . 3_666 -94.08(16) ?
C6 C8 O3 Ni1 . . . 3_666 -2.9(7) ?
